data_4504676
loop_
_publ_author_name
'Moorthy, Jarugu Narasimha'
'Natarajan, Ramalingam'
'Savitha, Govardhan'
'Venugopalan, Paloth'

_publ_section_title
;
 Influence of Weaker Interactions on the Self-Assembly of Rigid Molecular
 Scaffolds Based on Tetraarylbimesityls
;
_journal_issue 4
_journal_name_full 'Crystal Growth &amp; Design'
_journal_page_first 919
_journal_paper_doi 10.1021/cg0504410
_journal_volume 6
_journal_year 2006
_chemical_formula_sum 'C38 H34 N4'
_chemical_formula_weight 546.69
_chemical_melting_point 262
_chemical_name_systematic
; 
 3,3,5,5-Tetrakis(4-pyridyl)bimesityl 
;
_space_group_IT_number 15
_symmetry_cell_setting monoclinic
_symmetry_space_group_name_Hall '-C 2yc'
_symmetry_space_group_name_H-M 'C 1 2/c 1'
_atom_sites_solution_hydrogens geom
_atom_sites_solution_primary direct
_atom_sites_solution_secondary difmap
_audit_creation_method SHELXL-97
_cell_angle_alpha 90.000(5)
_cell_angle_beta 110.648(5)
_cell_angle_gamma 90.000(5)
_cell_formula_units_Z 4
_cell_length_a 21.967(5)
_cell_length_b 6.410(5)
_cell_length_c 21.964(5)
_cell_measurement_temperature 293(2)
_cell_volume 2894(2)
_computing_cell_refinement 'Bruker SMART'
_computing_data_collection 'Bruker SMART'
_computing_data_reduction 'Bruker SAINT'
_computing_molecular_graphics 'Diamond 3.0'
_computing_publication_material 'Bruker SHELXTL'
_computing_structure_refinement 'Bruker SHELXTL'
_computing_structure_solution 'Bruker SHELXTL'
_diffrn_ambient_temperature 293(2)
_diffrn_measured_fraction_theta_full 0.954
_diffrn_measured_fraction_theta_max 0.954
_diffrn_measurement_device_type 'CCD area detector'
_diffrn_measurement_method 'phi and omega scans'
_diffrn_radiation_monochromator graphite
_diffrn_radiation_source 'fine-focus sealed tube'
_diffrn_radiation_type MoK\a
_diffrn_radiation_wavelength 0.71069
_diffrn_reflns_av_R_equivalents 0.0314
_diffrn_reflns_av_sigmaI/netI 0.0332
_diffrn_reflns_limit_h_max 28
_diffrn_reflns_limit_h_min -29
_diffrn_reflns_limit_k_max 8
_diffrn_reflns_limit_k_min -8
_diffrn_reflns_limit_l_max 28
_diffrn_reflns_limit_l_min -19
_diffrn_reflns_number 8852
_diffrn_reflns_theta_full 28.22
_diffrn_reflns_theta_max 28.22
_diffrn_reflns_theta_min 1.98
_exptl_absorpt_coefficient_mu 0.074
_exptl_absorpt_process_details SADABS
_exptl_crystal_colour colourless
_exptl_crystal_density_diffrn 1.255
_exptl_crystal_density_method 'not measured'
_exptl_crystal_description Methanol-Dichloromethane
_exptl_crystal_F_000 1160
_exptl_crystal_size_max 0.16
_exptl_crystal_size_mid 0.18
_exptl_crystal_size_min 0.11
_refine_diff_density_max 0.622
_refine_diff_density_min -0.312
_refine_diff_density_rms 0.074
_refine_ls_extinction_coef 0.0000(8)
_refine_ls_extinction_expression Fc^*^=kFc[1+0.001xFc^2^\l^3^/sin(2\q)]^-1/4^
_refine_ls_extinction_method SHELXL
_refine_ls_goodness_of_fit_ref 1.107
_refine_ls_hydrogen_treatment constr
_refine_ls_matrix_type full
_refine_ls_number_parameters 194
_refine_ls_number_reflns 3415
_refine_ls_number_restraints 0
_refine_ls_restrained_S_all 1.107
_refine_ls_R_factor_all 0.0843
_refine_ls_R_factor_gt 0.0762
_refine_ls_shift/su_max 4.615
_refine_ls_shift/su_mean 0.024
_refine_ls_structure_factor_coef Fsqd
_refine_ls_weighting_details 'calc w=1/[\s^2^(Fo^2^)+(0.0914P)^2^+6.6452P] where P=(Fo^2^+2Fc^2^)/3'
_refine_ls_weighting_scheme calc
_refine_ls_wR_factor_gt 0.1963
_refine_ls_wR_factor_ref 0.2022
_reflns_number_gt 2961
_reflns_number_total 3415
_reflns_threshold_expression >2sigma(I)
_cod_data_source_file cg0504410si20050825_073550.cif
_cod_data_source_block nic
_cod_depositor_comments
;
The following automatic conversions were performed:

'_symmetry_cell_setting' value 'Monoclinic' changed to 'monoclinic'
according to /home/saulius/struct/CIF-dictionaries/cif_core.dic
dictionary named 'cif_core.dic' version 2.4.1 from 2010-06-29.

Automatic conversion script
Id: cif_fix_values 1715 2011-07-08 13:25:40Z adriana 
;
_cod_original_sg_symbol_H-M C2/c
_cod_database_code 4504676

loop_
_symmetry_equiv_pos_as_xyz
'x, y, z'
'-x, y, -z+1/2'
'x+1/2, y+1/2, z'
'-x+1/2, y+1/2, -z+1/2'
'-x, -y, -z'
'x, -y, z-1/2'
'-x+1/2, -y+1/2, -z'
'x+1/2, -y+1/2, z-1/2'

loop_
_atom_site_label
_atom_site_type_symbol
_atom_site_fract_x
_atom_site_fract_y
_atom_site_fract_z
_atom_site_U_iso_or_equiv
_atom_site_adp_type
_atom_site_occupancy
_atom_site_symmetry_multiplicity
_atom_site_calc_flag
_atom_site_refinement_flags
C1 C 0.46994(9) -0.0090(3) 0.71972(9) 0.0155(4) Uani 1 1 d .
C2 C 0.41311(9) 0.1133(3) 0.60974(9) 0.0159(4) Uani 1 1 d .
C3 C 0.35879(9) -0.1142(3) 0.66201(9) 0.0158(4) Uani 1 1 d .
C4 C 0.46943(9) 0.1100(3) 0.66584(9) 0.0152(4) Uani 1 1 d .
C5 C 0.35727(9) 0.0017(3) 0.60742(9) 0.0159(4) Uani 1 1 d .
C6 C 0.41469(9) -0.1226(3) 0.71794(9) 0.0157(4) Uani 1 1 d .
N7 N 0.18148(9) -0.4174(3) 0.65714(9) 0.0256(4) Uani 1 1 d .
C8 C 0.41422(10) -0.2511(3) 0.77549(10) 0.0192(4) Uani 1 1 d .
H8A H 0.3882 -0.1823 0.7966 0.029 Uiso 1 1 calc R
H8B H 0.4579 -0.2664 0.8057 0.029 Uiso 1 1 calc R
H8C H 0.3962 -0.3863 0.7608 0.029 Uiso 1 1 calc R
C9 C 0.41326(9) 0.2331(3) 0.55075(10) 0.0178(4) Uani 1 1 d .
C10 C 0.52861(10) 0.2326(3) 0.66767(10) 0.0201(4) Uani 1 1 d .
H10A H 0.5567 0.1454 0.6537 0.030 Uiso 1 1 calc R
H10B H 0.5515 0.2797 0.7113 0.030 Uiso 1 1 calc R
H10C H 0.5153 0.3509 0.6392 0.030 Uiso 1 1 calc R
C11 C 0.29837(9) -0.2258(3) 0.66147(9) 0.0154(4) Uani 1 1 d .
C12 C 0.25276(10) -0.1204(4) 0.68095(10) 0.0217(5) Uani 1 1 d .
H12 H 0.2601 0.0165 0.6957 0.026 Uiso 1 1 calc R
C13 C 0.19616(10) -0.2232(4) 0.67796(11) 0.0245(5) Uani 1 1 d .
H13 H 0.1665 -0.1509 0.6915 0.029 Uiso 1 1 calc R
C14 C 0.29671(10) 0.0072(4) 0.54718(10) 0.0225(5) Uani 1 1 d .
H14A H 0.2930 -0.1212 0.5236 0.034 Uiso 1 1 calc R
H14B H 0.2994 0.1217 0.5201 0.034 Uiso 1 1 calc R
H14C H 0.2592 0.0245 0.5595 0.034 Uiso 1 1 calc R
N15 N 0.41271(10) 0.4389(4) 0.43742(10) 0.0370(6) Uani 1 1 d .
C16 C 0.43152(13) 0.1336(4) 0.50406(11) 0.0313(5) Uani 1 1 d .
H16 H 0.4443 -0.0055 0.5092 0.038 Uiso 1 1 calc R
C17 C 0.28415(11) -0.4297(4) 0.64092(12) 0.0276(5) Uani 1 1 d .
H17 H 0.3133 -0.5074 0.6281 0.033 Uiso 1 1 calc R
C18 C 0.22595(11) -0.5174(4) 0.63957(12) 0.0292(5) Uani 1 1 d .
H18 H 0.2174 -0.6547 0.6255 0.035 Uiso 1 1 calc R
C19 C 0.39579(13) 0.4385(4) 0.53989(14) 0.0359(6) Uani 1 1 d .
H19 H 0.3846 0.5145 0.5705 0.043 Uiso 1 1 calc R
C20 C 0.43059(14) 0.2448(5) 0.44902(12) 0.0371(6) Uani 1 1 d .
H20 H 0.4436 0.1753 0.4185 0.045 Uiso 1 1 calc R
C21 C 0.39502(14) 0.5323(5) 0.48215(14) 0.0399(7) Uani 1 1 d .
H21 H 0.3811 0.6701 0.4747 0.048 Uiso 1 1 calc R

loop_
_atom_site_aniso_label
_atom_site_aniso_U_11
_atom_site_aniso_U_22
_atom_site_aniso_U_33
_atom_site_aniso_U_23
_atom_site_aniso_U_13
_atom_site_aniso_U_12
C1 0.0120(9) 0.0197(10) 0.0150(9) -0.0015(7) 0.0049(7) 0.0007(7)
C2 0.0161(9) 0.0180(9) 0.0147(9) 0.0006(7) 0.0065(7) -0.0002(7)
C3 0.0122(8) 0.0180(9) 0.0182(9) -0.0002(7) 0.0069(7) -0.0010(7)
C4 0.0142(8) 0.0170(9) 0.0153(9) -0.0001(7) 0.0061(7) -0.0010(7)
C5 0.0141(9) 0.0185(10) 0.0144(9) -0.0001(7) 0.0044(7) 0.0001(7)
C6 0.0137(9) 0.0183(9) 0.0157(9) 0.0009(7) 0.0060(7) 0.0010(7)
N7 0.0176(8) 0.0326(11) 0.0274(10) 0.0021(8) 0.0089(7) -0.0058(7)
C8 0.0152(9) 0.0253(11) 0.0167(9) 0.0059(8) 0.0049(7) -0.0010(8)
C9 0.0110(8) 0.0256(11) 0.0156(9) 0.0029(7) 0.0032(7) -0.0056(7)
C10 0.0164(9) 0.0240(11) 0.0199(10) 0.0006(8) 0.0063(8) -0.0064(8)
C11 0.0106(8) 0.0234(10) 0.0113(8) 0.0040(7) 0.0027(7) -0.0018(7)
C12 0.0173(9) 0.0237(11) 0.0238(10) -0.0016(8) 0.0070(8) -0.0014(8)
C13 0.0154(10) 0.0333(12) 0.0268(11) -0.0004(9) 0.0100(8) -0.0015(8)
C14 0.0161(9) 0.0303(12) 0.0170(9) 0.0046(8) 0.0009(7) -0.0037(8)
N15 0.0301(11) 0.0525(14) 0.0263(10) 0.0137(10) 0.0073(9) -0.0085(10)
C16 0.0438(14) 0.0312(13) 0.0217(11) 0.0006(9) 0.0151(10) -0.0030(11)
C17 0.0241(11) 0.0248(11) 0.0397(13) -0.0056(10) 0.0185(10) -0.0045(9)
C18 0.0285(12) 0.0237(11) 0.0386(13) -0.0015(10) 0.0157(10) -0.0069(9)
C19 0.0460(15) 0.0298(13) 0.0427(15) 0.0119(11) 0.0290(13) 0.0085(11)
C20 0.0461(15) 0.0502(17) 0.0180(11) 0.0006(10) 0.0151(11) -0.0086(12)
C21 0.0421(15) 0.0348(14) 0.0468(16) 0.0212(12) 0.0205(13) 0.0073(11)

loop_
_atom_type_symbol
_atom_type_description
_atom_type_scat_dispersion_real
_atom_type_scat_dispersion_imag
_atom_type_scat_source
C C 0.0033 0.0016 'International Tables Vol C Tables 4.2.6.8 and 6.1.1.4'
H H 0.0000 0.0000 'International Tables Vol C Tables 4.2.6.8 and 6.1.1.4'
N N 0.0061 0.0033 'International Tables Vol C Tables 4.2.6.8 and 6.1.1.4'

loop_
_geom_angle_atom_site_label_1
_geom_angle_atom_site_label_2
_geom_angle_atom_site_label_3
_geom_angle
_geom_angle_site_symmetry_3
C6 C1 C4 120.55(17) .
C6 C1 C1 120.26(18) 2_656
C4 C1 C1 119.17(17) 2_656
C4 C2 C5 120.78(17) .
C4 C2 C9 119.56(17) .
C5 C2 C9 119.65(17) .
C6 C3 C5 121.39(17) .
C6 C3 C11 119.19(17) .
C5 C3 C11 119.39(17) .
C1 C4 C2 119.33(17) .
C1 C4 C10 120.67(17) .
C2 C4 C10 120.00(17) .
C3 C5 C2 118.80(17) .
C3 C5 C14 120.67(17) .
C2 C5 C14 120.53(17) .
C3 C6 C1 119.15(17) .
C3 C6 C8 119.51(17) .
C1 C6 C8 121.34(17) .
C13 N7 C18 115.89(19) .
C19 C9 C16 116.8(2) .
C19 C9 C2 123.7(2) .
C16 C9 C2 119.5(2) .
C17 C11 C12 117.00(18) .
C17 C11 C3 123.33(18) .
C12 C11 C3 119.65(19) .
C13 C12 C11 118.9(2) .
N7 C13 C12 124.5(2) .
C20 N15 C21 115.8(2) .
C9 C16 C20 119.2(2) .
C11 C17 C18 119.4(2) .
N7 C18 C17 124.2(2) .
C9 C19 C21 119.0(2) .
N15 C20 C16 124.6(3) .
N15 C21 C19 124.5(3) .

loop_
_geom_bond_atom_site_label_1
_geom_bond_atom_site_label_2
_geom_bond_distance
_geom_bond_site_symmetry_2
C1 C6 1.404(3) .
C1 C4 1.405(3) .
C1 C1 1.508(4) 2_656
C2 C4 1.405(3) .
C2 C5 1.405(3) .
C2 C9 1.507(3) .
C3 C6 1.399(3) .
C3 C5 1.401(3) .
C3 C11 1.504(3) .
C4 C10 1.507(3) .
C5 C14 1.510(3) .
C6 C8 1.512(3) .
N7 C13 1.326(3) .
N7 C18 1.334(3) .
C9 C19 1.369(4) .
C9 C16 1.382(3) .
C11 C17 1.382(3) .
C11 C12 1.395(3) .
C12 C13 1.388(3) .
N15 C20 1.302(4) .
N15 C21 1.321(4) .
C16 C20 1.397(3) .
C17 C18 1.387(3) .
C19 C21 1.399(4) .
